data_4027579
loop_
_publ_author_name
'Haoran Xue'
'Peddabuddi Gopal'
'Jiong Yang'

_publ_section_title
;
 Stereochemical Study of a Transannular Michael Reaction Cascade
;
_journal_name_full 'Journal of Organic Chemistry'
_journal_page_first 8933
_journal_page_last 8945
_journal_paper_doi 10.1021/jo301287z
_journal_volume 77
_journal_year 2012
_chemical_formula_sum 'C20 H28 O5'
_chemical_formula_weight 348.42
_chemical_name_systematic
;
 ?
;
_space_group_IT_number 14
_symmetry_cell_setting monoclinic
_symmetry_space_group_name_Hall '-P 2ybc'
_symmetry_space_group_name_H-M 'P 1 21/c 1'
_atom_sites_solution_hydrogens geom
_atom_sites_solution_primary direct
_atom_sites_solution_secondary difmap
_audit_creation_method SHELXL-97
_cell_angle_alpha 90.00
_cell_angle_beta 114.756(19)
_cell_angle_gamma 90.00
_cell_formula_units_Z 4
_cell_length_a 12.689(7)
_cell_length_b 12.547(7)
_cell_length_c 11.914(7)
_cell_measurement_reflns_used 193
_cell_measurement_temperature 383(2)
_cell_measurement_theta_max 38.07
_cell_measurement_theta_min 3.84
_cell_volume 1722.5(17)
_computing_cell_refinement 'Bruker FRAMBO'
_computing_data_collection 'Bruker FRAMBO'
_computing_data_reduction 'Bruker SAINT'
_computing_molecular_graphics 'Bruker SHELXTL'
_computing_publication_material 'Bruker SHELXTL'
_computing_structure_refinement 'SHELXL-97 (Sheldrick, 2008)'
_computing_structure_solution 'SHELXS-97 (Sheldrick, 2008)'
_diffrn_ambient_temperature 383(2)
_diffrn_measured_fraction_theta_full 0.933
_diffrn_measured_fraction_theta_max 0.933
_diffrn_measurement_device_type 'MWPC area detector'
_diffrn_measurement_method '\f and \w scans'
_diffrn_radiation_monochromator graphite
_diffrn_radiation_source 'fine-focus sealed tube'
_diffrn_radiation_type CuK\a
_diffrn_radiation_wavelength 1.54178
_diffrn_reflns_av_R_equivalents 0.4927
_diffrn_reflns_av_sigmaI/netI 0.4275
_diffrn_reflns_limit_h_max 14
_diffrn_reflns_limit_h_min -14
_diffrn_reflns_limit_k_max 14
_diffrn_reflns_limit_k_min -13
_diffrn_reflns_limit_l_max 13
_diffrn_reflns_limit_l_min -13
_diffrn_reflns_number 12342
_diffrn_reflns_theta_full 59.99
_diffrn_reflns_theta_max 59.99
_diffrn_reflns_theta_min 5.54
_exptl_absorpt_coefficient_mu 0.775
_exptl_absorpt_correction_T_max 0.9923
_exptl_absorpt_correction_T_min 0.9623
_exptl_absorpt_correction_type multi-scan
_exptl_absorpt_process_details sadabs
_exptl_crystal_colour 'colorless '
_exptl_crystal_density_diffrn 1.344
_exptl_crystal_description 'plate     '
_exptl_crystal_F_000 752
_exptl_crystal_size_max 0.05
_exptl_crystal_size_mid 0.05
_exptl_crystal_size_min 0.01
_refine_diff_density_max 0.167
_refine_diff_density_min -0.174
_refine_diff_density_rms 0.046
_refine_ls_extinction_method none
_refine_ls_goodness_of_fit_ref 1.007
_refine_ls_hydrogen_treatment constr
_refine_ls_matrix_type full
_refine_ls_number_parameters 226
_refine_ls_number_reflns 2380
_refine_ls_number_restraints 0
_refine_ls_restrained_S_all 1.007
_refine_ls_R_factor_all 0.2899
_refine_ls_R_factor_gt 0.0591
_refine_ls_shift/su_max 0.000
_refine_ls_shift/su_mean 0.000
_refine_ls_structure_factor_coef Fsqd
_refine_ls_weighting_details
; calc
 [0.00000+1.00000exp(2.90(sin\q/\l)^2^)]/
   [\s^2^(Fo^2^)+0.0000+0.0000*P+(0.0100P)^2^+0.0000sin\q/\l]
 where P = 0.33333Fo^2^ + 0.66667Fc^2^
;
_refine_ls_weighting_scheme calc
_refine_ls_wR_factor_gt 0.0681
_refine_ls_wR_factor_ref 0.1262
_reflns_number_gt 614
_reflns_number_total 2380
_reflns_threshold_expression >2sigma(I)
_cod_data_source_file jo301287z_si_003.cif
_cod_data_source_block jy05a
_cod_original_cell_volume 1722.5(16)
_cod_database_code 4027579

loop_
_symmetry_equiv_pos_as_xyz
'x, y, z'
'-x, y+1/2, -z+1/2'
'-x, -y, -z'
'x, -y-1/2, z-1/2'

loop_
_atom_site_label
_atom_site_type_symbol
_atom_site_fract_x
_atom_site_fract_y
_atom_site_fract_z
_atom_site_U_iso_or_equiv
_atom_site_adp_type
_atom_site_occupancy
_atom_site_symmetry_multiplicity
_atom_site_calc_flag
_atom_site_refinement_flags
O1 O 0.7196(4) 0.2390(4) 0.7997(5) 0.0502(16) Uani 1 1 d .
O2 O 0.7121(4) 0.3928(4) 0.7083(4) 0.0569(17) Uani 1 1 d .
O3 O 0.8923(4) 0.4847(4) 0.7188(4) 0.0504(16) Uani 1 1 d .
H3A H 0.8226 0.4742 0.6961 0.076 Uiso 1 1 calc R
O4 O 1.4076(4) 0.1542(4) 0.8732(4) 0.0420(14) Uani 1 1 d .
O5 O 1.1497(4) 0.1113(3) 1.1030(4) 0.0423(14) Uani 1 1 d .
C1 C 0.7759(8) 0.3247(7) 0.7804(7) 0.051(2) Uani 1 1 d .
C2 C 0.8998(7) 0.3303(6) 0.8375(6) 0.038(2) Uani 1 1 d .
C3 C 0.9531(8) 0.4093(6) 0.8026(7) 0.041(2) Uani 1 1 d .
C4 C 1.0788(6) 0.4220(5) 0.8398(5) 0.036(2) Uani 1 1 d .
H4A H 1.0992 0.4952 0.8658 0.044 Uiso 1 1 calc R
H4B H 1.0939 0.4108 0.7673 0.044 Uiso 1 1 calc R
C5 C 1.1609(6) 0.3484(6) 0.9439(6) 0.039(2) Uani 1 1 d .
C6 C 1.2666(6) 0.3192(5) 0.9185(6) 0.0311(19) Uani 1 1 d .
H6A H 1.2365 0.2829 0.8383 0.037 Uiso 1 1 calc R
C7 C 1.3315(6) 0.4160(5) 0.9064(6) 0.043(2) Uani 1 1 d .
H7A H 1.3600 0.4556 0.9834 0.052 Uiso 1 1 calc R
H7B H 1.2783 0.4617 0.8420 0.052 Uiso 1 1 calc R
C8 C 1.4336(6) 0.3881(6) 0.8758(6) 0.045(2) Uani 1 1 d .
H8A H 1.4750 0.4526 0.8741 0.054 Uiso 1 1 calc R
H8B H 1.4051 0.3553 0.7947 0.054 Uiso 1 1 calc R
C9 C 1.5161(6) 0.3111(6) 0.9728(6) 0.047(2) Uani 1 1 d .
H9A H 1.5520 0.3473 1.0519 0.056 Uiso 1 1 calc R
H9B H 1.5770 0.2892 0.9488 0.056 Uiso 1 1 calc R
C10 C 1.4505(6) 0.2122(6) 0.9860(6) 0.038(2) Uani 1 1 d .
H10A H 1.5031 0.1671 1.0533 0.046 Uiso 1 1 calc R
C11 C 1.3485(6) 0.2431(5) 1.0106(6) 0.035(2) Uani 1 1 d .
H11A H 1.3781 0.2775 1.0919 0.042 Uiso 1 1 calc R
C12 C 1.2846(6) 0.1426(5) 1.0176(6) 0.041(2) Uani 1 1 d .
H12A H 1.2692 0.1000 0.9445 0.049 Uiso 1 1 calc R
H12B H 1.3348 0.1014 1.0888 0.049 Uiso 1 1 calc R
C13 C 1.1737(7) 0.1620(6) 1.0271(6) 0.035(2) Uani 1 1 d .
C14 C 1.0926(6) 0.2411(5) 0.9374(6) 0.033(2) Uani 1 1 d .
H14A H 1.0788 0.2116 0.8563 0.040 Uiso 1 1 calc R
C15 C 0.9717(6) 0.2495(6) 0.9338(7) 0.035(2) Uani 1 1 d .
C16 C 0.9055(6) 0.1430(5) 0.8873(6) 0.043(2) Uani 1 1 d .
H16A H 0.9075 0.1241 0.8093 0.052 Uiso 1 1 calc R
H16B H 0.9449 0.0872 0.9463 0.052 Uiso 1 1 calc R
C17 C 0.7824(6) 0.1487(6) 0.8700(7) 0.052(2) Uani 1 1 d .
H17A H 0.7429 0.0842 0.8289 0.062 Uiso 1 1 calc R
H17B H 0.7808 0.1508 0.9507 0.062 Uiso 1 1 calc R
C18 C 1.1957(6) 0.4023(5) 1.0693(5) 0.046(2) Uani 1 1 d .
H18A H 1.2352 0.4679 1.0710 0.070 Uiso 1 1 calc R
H18B H 1.2462 0.3559 1.1334 0.070 Uiso 1 1 calc R
H18C H 1.1274 0.4168 1.0825 0.070 Uiso 1 1 calc R
C19 C 1.4913(6) 0.0953(6) 0.8528(6) 0.054(2) Uani 1 1 d .
H19A H 1.4556 0.0591 0.7749 0.081 Uiso 1 1 calc R
H19B H 1.5253 0.0439 0.9178 0.081 Uiso 1 1 calc R
H19C H 1.5505 0.1424 0.8518 0.081 Uiso 1 1 calc R
C20 C 0.9664(6) 0.2755(5) 1.0597(6) 0.046(2) Uani 1 1 d .
H20A H 1.0056 0.3416 1.0913 0.070 Uiso 1 1 calc R
H20B H 1.0034 0.2194 1.1177 0.070 Uiso 1 1 calc R
H20C H 0.8868 0.2814 1.0473 0.070 Uiso 1 1 calc R

loop_
_atom_site_aniso_label
_atom_site_aniso_U_11
_atom_site_aniso_U_22
_atom_site_aniso_U_33
_atom_site_aniso_U_23
_atom_site_aniso_U_13
_atom_site_aniso_U_12
O1 0.028(3) 0.051(4) 0.061(4) 0.004(3) 0.009(3) -0.004(3)
O2 0.041(4) 0.049(4) 0.059(4) 0.012(3) 0.000(3) 0.004(3)
O3 0.052(4) 0.039(4) 0.048(4) 0.002(3) 0.009(3) -0.006(3)
O4 0.048(4) 0.036(4) 0.042(3) -0.007(3) 0.020(3) 0.004(3)
O5 0.040(3) 0.037(4) 0.044(3) 0.008(3) 0.012(3) 0.004(3)
C1 0.041(6) 0.066(8) 0.034(5) -0.005(5) 0.004(5) 0.003(5)
C2 0.053(6) 0.032(6) 0.025(4) 0.004(4) 0.011(4) 0.006(5)
C3 0.071(7) 0.016(5) 0.029(5) 0.002(4) 0.016(5) 0.010(5)
C4 0.033(5) 0.033(5) 0.035(5) 0.005(4) 0.006(4) 0.000(4)
C5 0.047(6) 0.040(6) 0.020(4) 0.001(4) 0.003(4) 0.007(5)
C6 0.032(5) 0.023(5) 0.033(5) -0.006(4) 0.008(4) 0.000(4)
C7 0.041(6) 0.037(6) 0.050(5) 0.003(4) 0.018(4) 0.008(4)
C8 0.051(6) 0.032(6) 0.049(5) 0.005(4) 0.016(5) -0.003(4)
C9 0.034(5) 0.058(6) 0.037(5) 0.006(4) 0.002(4) -0.008(5)
C10 0.032(5) 0.048(6) 0.029(5) 0.007(4) 0.007(4) 0.018(4)
C11 0.033(5) 0.034(6) 0.025(4) -0.007(3) -0.001(4) 0.006(4)
C12 0.041(5) 0.036(6) 0.051(6) 0.000(4) 0.024(5) 0.004(4)
C13 0.056(6) 0.013(5) 0.026(5) 0.003(4) 0.009(4) 0.002(4)
C14 0.038(5) 0.025(5) 0.027(4) 0.007(3) 0.006(4) 0.000(4)
C15 0.017(5) 0.032(6) 0.041(5) -0.004(4) -0.004(4) 0.004(4)
C16 0.048(6) 0.027(6) 0.049(5) 0.003(4) 0.014(5) 0.002(4)
C17 0.036(6) 0.051(7) 0.056(6) 0.023(5) 0.006(5) 0.008(5)
C18 0.058(6) 0.042(6) 0.040(5) 0.007(4) 0.021(5) -0.001(4)
C19 0.055(6) 0.043(6) 0.076(6) -0.004(5) 0.039(5) 0.012(5)
C20 0.051(6) 0.051(6) 0.038(5) -0.008(4) 0.019(4) 0.002(4)

loop_
_atom_type_symbol
_atom_type_description
_atom_type_scat_dispersion_real
_atom_type_scat_dispersion_imag
_atom_type_scat_source
C C 0.0181 0.0091 'International Tables Vol C Tables 4.2.6.8 and 6.1.1.4'
H H 0.0000 0.0000 'International Tables Vol C Tables 4.2.6.8 and 6.1.1.4'
O O 0.0492 0.0322 'International Tables Vol C Tables 4.2.6.8 and 6.1.1.4'

loop_
_geom_angle_atom_site_label_1
_geom_angle_atom_site_label_2
_geom_angle_atom_site_label_3
_geom_angle
C1 O1 C17 121.3(6)
C3 O3 H3A 109.5
C19 O4 C10 114.7(5)
O2 C1 O1 115.1(8)
O2 C1 C2 124.4(9)
O1 C1 C2 120.5(8)
C3 C2 C1 118.6(8)
C3 C2 C15 120.0(8)
C1 C2 C15 121.4(8)
O3 C3 C2 122.0(8)
O3 C3 C4 110.9(7)
C2 C3 C4 126.9(7)
C3 C4 C5 117.2(6)
C3 C4 H4A 108.0
C5 C4 H4A 108.0
C3 C4 H4B 108.0
C5 C4 H4B 108.0
H4A C4 H4B 107.2
C18 C5 C6 112.3(6)
C18 C5 C4 110.0(6)
C6 C5 C4 109.6(6)
C18 C5 C14 110.5(5)
C6 C5 C14 107.0(6)
C4 C5 C14 107.3(6)
C11 C6 C7 110.1(6)
C11 C6 C5 113.8(6)
C7 C6 C5 112.5(6)
C11 C6 H6A 106.6
C7 C6 H6A 106.6
C5 C6 H6A 106.6
C6 C7 C8 113.0(6)
C6 C7 H7A 109.0
C8 C7 H7A 109.0
C6 C7 H7B 109.0
C8 C7 H7B 109.0
H7A C7 H7B 107.8
C7 C8 C9 110.1(6)
C7 C8 H8A 109.6
C9 C8 H8A 109.6
C7 C8 H8B 109.6
C9 C8 H8B 109.6
H8A C8 H8B 108.1
C8 C9 C10 110.9(6)
C8 C9 H9A 109.5
C10 C9 H9A 109.5
C8 C9 H9B 109.5
C10 C9 H9B 109.5
H9A C9 H9B 108.0
O4 C10 C11 107.4(6)
O4 C10 C9 109.1(6)
C11 C10 C9 111.1(7)
O4 C10 H10A 109.7
C11 C10 H10A 109.7
C9 C10 H10A 109.7
C10 C11 C6 114.5(6)
C10 C11 C12 108.8(6)
C6 C11 C12 110.3(6)
C10 C11 H11A 107.7
C6 C11 H11A 107.7
C12 C11 H11A 107.7
C13 C12 C11 114.5(6)
C13 C12 H12A 108.6
C11 C12 H12A 108.6
C13 C12 H12B 108.6
C11 C12 H12B 108.6
H12A C12 H12B 107.6
O5 C13 C12 120.1(6)
O5 C13 C14 123.5(7)
C12 C13 C14 116.4(6)
C13 C14 C15 116.6(6)
C13 C14 C5 109.2(6)
C15 C14 C5 117.9(6)
C13 C14 H14A 103.7
C15 C14 H14A 103.7
C5 C14 H14A 103.7
C2 C15 C14 110.4(7)
C2 C15 C16 104.0(6)
C14 C15 C16 109.9(6)
C2 C15 C20 109.4(6)
C14 C15 C20 115.8(5)
C16 C15 C20 106.7(6)
C17 C16 C15 112.8(6)
C17 C16 H16A 109.0
C15 C16 H16A 109.0
C17 C16 H16B 109.0
C15 C16 H16B 109.0
H16A C16 H16B 107.8
O1 C17 C16 114.3(6)
O1 C17 H17A 108.7
C16 C17 H17A 108.7
O1 C17 H17B 108.7
C16 C17 H17B 108.7
H17A C17 H17B 107.6
C5 C18 H18A 109.5
C5 C18 H18B 109.5
H18A C18 H18B 109.5
C5 C18 H18C 109.5
H18A C18 H18C 109.5
H18B C18 H18C 109.5
O4 C19 H19A 109.5
O4 C19 H19B 109.5
H19A C19 H19B 109.5
O4 C19 H19C 109.5
H19A C19 H19C 109.5
H19B C19 H19C 109.5
C15 C20 H20A 109.5
C15 C20 H20B 109.5
H20A C20 H20B 109.5
C15 C20 H20C 109.5
H20A C20 H20C 109.5
H20B C20 H20C 109.5

loop_
_geom_bond_atom_site_label_1
_geom_bond_atom_site_label_2
_geom_bond_distance
O1 C1 1.362(9)
O1 C17 1.436(8)
O2 C1 1.241(8)
O3 C3 1.357(7)
O3 H3A 0.8200
O4 C19 1.395(6)
O4 C10 1.421(7)
O5 C13 1.244(7)
C1 C2 1.429(10)
C2 C3 1.360(9)
C2 C15 1.516(9)
C3 C4 1.474(9)
C4 C5 1.547(8)
C4 H4A 0.9700
C4 H4B 0.9700
C5 C18 1.528(8)
C5 C6 1.538(8)
C5 C14 1.585(9)
C6 C11 1.497(8)
C6 C7 1.508(8)
C6 H6A 0.9800
C7 C8 1.525(8)
C7 H7A 0.9700
C7 H7B 0.9700
C8 C9 1.533(8)
C8 H8A 0.9700
C8 H8B 0.9700
C9 C10 1.538(9)
C9 H9A 0.9700
C9 H9B 0.9700
C10 C11 1.493(9)
C10 H10A 0.9800
C11 C12 1.520(8)
C11 H11A 0.9800
C12 C13 1.478(9)
C12 H12A 0.9700
C12 H12B 0.9700
C13 C14 1.505(8)
C14 C15 1.520(9)
C14 H14A 0.9800
C15 C16 1.551(9)
C15 C20 1.564(8)
C16 C17 1.489(8)
C16 H16A 0.9700
C16 H16B 0.9700
C17 H17A 0.9700
C17 H17B 0.9700
C18 H18A 0.9600
C18 H18B 0.9600
C18 H18C 0.9600
C19 H19A 0.9600
C19 H19B 0.9600
C19 H19C 0.9600
C20 H20A 0.9600
C20 H20B 0.9600
C20 H20C 0.9600

loop_
_geom_torsion_atom_site_label_1
_geom_torsion_atom_site_label_2
_geom_torsion_atom_site_label_3
_geom_torsion_atom_site_label_4
_geom_torsion
C17 O1 C1 O2 173.2(7)
C17 O1 C1 C2 -4.6(11)
O2 C1 C2 C3 -6.7(12)
O1 C1 C2 C3 170.9(7)
O2 C1 C2 C15 174.2(7)
O1 C1 C2 C15 -8.2(12)
C1 C2 C3 O3 2.4(11)
C15 C2 C3 O3 -178.5(6)
C1 C2 C3 C4 -172.9(7)
C15 C2 C3 C4 6.2(12)
O3 C3 C4 C5 174.6(6)
C2 C3 C4 C5 -9.7(11)
C3 C4 C5 C18 -91.3(8)
C3 C4 C5 C6 144.8(6)
C3 C4 C5 C14 29.0(8)
C18 C5 C6 C11 60.6(8)
C4 C5 C6 C11 -176.8(6)
C14 C5 C6 C11 -60.9(7)
C18 C5 C6 C7 -65.6(7)
C4 C5 C6 C7 57.0(8)
C14 C5 C6 C7 173.0(5)
C11 C6 C7 C8 54.4(8)
C5 C6 C7 C8 -177.6(5)
C6 C7 C8 C9 -55.8(8)
C7 C8 C9 C10 54.3(8)
C19 O4 C10 C11 -163.6(6)
C19 O4 C10 C9 75.9(8)
C8 C9 C10 O4 64.7(8)
C8 C9 C10 C11 -53.5(8)
O4 C10 C11 C6 -65.3(8)
C9 C10 C11 C6 54.0(8)
O4 C10 C11 C12 58.6(7)
C9 C10 C11 C12 177.8(5)
C7 C6 C11 C10 -53.7(8)
C5 C6 C11 C10 178.9(6)
C7 C6 C11 C12 -176.8(6)
C5 C6 C11 C12 55.8(8)
C10 C11 C12 C13 -173.2(6)
C6 C11 C12 C13 -46.9(8)
C11 C12 C13 O5 -134.8(7)
C11 C12 C13 C14 47.8(8)
O5 C13 C14 C15 -6.0(10)
C12 C13 C14 C15 171.3(6)
O5 C13 C14 C5 130.7(7)
C12 C13 C14 C5 -52.0(8)
C18 C5 C14 C13 -66.7(8)
C6 C5 C14 C13 55.8(7)
C4 C5 C14 C13 173.3(6)
C18 C5 C14 C15 69.3(8)
C6 C5 C14 C15 -168.1(6)
C4 C5 C14 C15 -50.6(8)
C3 C2 C15 C14 -24.2(10)
C1 C2 C15 C14 154.9(7)
C3 C2 C15 C16 -142.0(7)
C1 C2 C15 C16 37.1(10)
C3 C2 C15 C20 104.4(8)
C1 C2 C15 C20 -76.6(9)
C13 C14 C15 C2 -178.8(6)
C5 C14 C15 C2 48.4(8)
C13 C14 C15 C16 -64.7(8)
C5 C14 C15 C16 162.5(6)
C13 C14 C15 C20 56.3(8)
C5 C14 C15 C20 -76.6(8)
C2 C15 C16 C17 -56.5(8)
C14 C15 C16 C17 -174.6(6)
C20 C15 C16 C17 59.1(7)
C1 O1 C17 C16 -16.6(10)
C15 C16 C17 O1 49.5(8)
